data_7063434
loop_
_publ_author_name
'Pei, Jiaqi'
'Tang, Tiantian'
'Zhang, Jianing'
'Qin, Yunlong'
'Cheng, Pengfei'
'Wang, Qilin'

_publ_section_title
;
 Diastereoselective dearomative bifunctionalization of isoquinolinium
 salts to access bridged tetrahydroisoquinolines
;
_journal_issue 37
_journal_name_full 'New Journal of Chemistry'
_journal_page_first 16151
_journal_page_last 16154
_journal_paper_doi 10.1039/D4NJ02968B
_journal_volume 48
_journal_year 2024
_chemical_formula_moiety 'C41 H41 N2 O P'
_chemical_formula_sum 'C41 H41 N2 O P'
_chemical_formula_weight 608.73
_space_group_crystal_system triclinic
_space_group_IT_number 2
_space_group_name_Hall '-P 1'
_space_group_name_H-M_alt 'P -1'
_atom_sites_solution_hydrogens mixed
_atom_sites_solution_primary dual
_audit_creation_date 2024-04-16
_audit_creation_method
;
Olex2 1.5-beta
(compiled 2022.04.07 svn.rca3783a0 for OlexSys, GUI svn.r6439)
;
_audit_update_record
;
2024-06-13 deposited with the CCDC.	2024-09-02 downloaded from the CCDC.
;
_cell_angle_alpha 111.600(6)
_cell_angle_beta 93.776(5)
_cell_angle_gamma 104.186(6)
_cell_formula_units_Z 2
_cell_length_a 11.0596(7)
_cell_length_b 11.2945(8)
_cell_length_c 15.3318(9)
_cell_measurement_reflns_used 4385
_cell_measurement_temperature 294(2)
_cell_measurement_theta_max 73.1190
_cell_measurement_theta_min 3.1040
_cell_volume 1700.3(2)
_computing_cell_refinement 'CrysAlisPro 1.171.38.43f (Rigaku OD, 2015)'
_computing_data_collection 'CrysAlisPro 1.171.38.43f (Rigaku OD, 2015)'
_computing_data_reduction 'CrysAlisPro 1.171.38.43f (Rigaku OD, 2015)'
_computing_molecular_graphics 'Olex2 1.5-beta (Dolomanov et al., 2009)'
_computing_publication_material 'Olex2 1.5-beta (Dolomanov et al., 2009)'
_computing_structure_refinement 'SHELXL 2018/3 (Sheldrick, 2015)'
_computing_structure_solution 'SHELXT 2018/2 (Sheldrick, 2018)'
_diffrn_ambient_environment air
_diffrn_ambient_temperature 294(2)
_diffrn_detector 'CCD plate'
_diffrn_detector_area_resol_mean 5.2684
_diffrn_detector_type AtlasS2
_diffrn_measured_fraction_theta_full 0.996
_diffrn_measured_fraction_theta_max 0.956
_diffrn_measurement_details
;
List of Runs (angles in degrees, time in seconds):

  # Type    Start    End  Width  t~exp~   \w     \q     \k     \f   Frames
#--------------------------------------------------------------------------
  1  \w    -26.00   1.00   1.00    1.00    --   41.11 -77.00   0.00   27
  2  \w      1.00  58.00   1.00    1.00    --   41.11 -99.00   0.00   57
  3  \w     66.00 109.00   1.00    1.00    --  106.95 -94.00 120.00   43
  4  \w     39.00 126.00   1.00    1.00    --  106.95 -45.00  60.00   87
  5  \w    111.00 178.00   1.00    1.00    --  106.95  30.00 120.00   67
  6  \w    122.00 169.00   1.00    1.00    --  106.95 125.00 -30.00   47
  7  \w    100.00 173.00   1.00    1.00    --  106.95 125.00  60.00   73
  8  \w     79.00 178.00   1.00    1.00    --  106.95  30.00-120.00   99
  9  \w     87.00 148.00   1.00    1.00    --  106.95  45.00-180.00   61
 10  \w     75.00 114.00   1.00    1.00    --  106.95  77.00  30.00   39
 11  \w     33.00  86.00   1.00    1.00    --  106.95 -30.00 -60.00   53
 12  \w     28.00  95.00   1.00    1.00    --  106.95 -94.00   0.00   67
 13  \w     36.00 119.00   1.00    1.00    --  106.95-125.00 -60.00   83
 14  \w     54.00  97.00   1.00    1.00    --   41.11-125.00-180.00   43
 15  \w     36.00 114.00   1.00    1.00    --  106.95-125.00 120.00   78
 16  \w    -48.00  -9.00   1.00    1.00    --  -41.11 125.00   0.00   39
 17  \w   -112.00 -13.00   1.00    1.00    --  -41.11 -57.00 120.00   99
 18  \w   -112.00 -17.00   1.00    1.00    --  -41.11 -38.00-150.00   95
;
_diffrn_measurement_device 'four-circle diffractometer'
_diffrn_measurement_device_type 'SuperNova, Dual, Cu at zero, AtlasS2'
_diffrn_measurement_method '\w scans'
_diffrn_orient_matrix_type 'CrysAlisPro convention (1999,Acta A55,543-557)'
_diffrn_orient_matrix_UB_11 0.0244049000
_diffrn_orient_matrix_UB_12 -0.1236611000
_diffrn_orient_matrix_UB_13 -0.0742027000
_diffrn_orient_matrix_UB_21 0.1246810000
_diffrn_orient_matrix_UB_22 0.0264331000
_diffrn_orient_matrix_UB_23 0.0646313000
_diffrn_orient_matrix_UB_31 -0.0716860000
_diffrn_orient_matrix_UB_32 -0.0866563000
_diffrn_orient_matrix_UB_33 0.0485202000
_diffrn_radiation_monochromator mirror
_diffrn_radiation_probe x-ray
_diffrn_radiation_type 'Cu K\a'
_diffrn_radiation_wavelength 1.54184
_diffrn_reflns_av_R_equivalents 0.0443
_diffrn_reflns_av_unetI/netI 0.0618
_diffrn_reflns_Laue_measured_fraction_full 0.996
_diffrn_reflns_Laue_measured_fraction_max 0.956
_diffrn_reflns_limit_h_max 13
_diffrn_reflns_limit_h_min -13
_diffrn_reflns_limit_k_max 14
_diffrn_reflns_limit_k_min -13
_diffrn_reflns_limit_l_max 18
_diffrn_reflns_limit_l_min -18
_diffrn_reflns_number 11982
_diffrn_reflns_point_group_measured_fraction_full 0.996
_diffrn_reflns_point_group_measured_fraction_max 0.956
_diffrn_reflns_theta_full 67.684
_diffrn_reflns_theta_max 74.218
_diffrn_reflns_theta_min 3.148
_diffrn_source 'micro-focus sealed X-ray tube'
_diffrn_source_type 'SuperNova (Cu) X-ray Source'
_exptl_absorpt_coefficient_mu 0.970
_exptl_absorpt_correction_T_max 1.00000
_exptl_absorpt_correction_T_min 0.62417
_exptl_absorpt_correction_type multi-scan
_exptl_absorpt_process_details
;
CrysAlisPro 1.171.38.43f (Rigaku Oxford Diffraction, 2015)
Empirical absorption correction using spherical harmonics,
 implemented in SCALE3 ABSPACK scaling algorithm.
;
_exptl_crystal_colour 'clear light colourless'
_exptl_crystal_density_diffrn 1.189
_exptl_crystal_description block
_exptl_crystal_F_000 648
_exptl_crystal_size_max 0.16
_exptl_crystal_size_mid 0.14
_exptl_crystal_size_min 0.12
_refine_diff_density_max 0.397
_refine_diff_density_min -0.360
_refine_diff_density_rms 0.052
_refine_ls_extinction_coef 0.0020(4)
_refine_ls_extinction_expression Fc^*^=kFc[1+0.001xFc^2^\l^3^/sin(2\q)]^-1/4^
_refine_ls_extinction_method 'SHELXL-2018/3 (Sheldrick 2018)'
_refine_ls_goodness_of_fit_ref 1.031
_refine_ls_hydrogen_treatment mixed
_refine_ls_matrix_type full
_refine_ls_number_parameters 413
_refine_ls_number_reflns 6613
_refine_ls_number_restraints 0
_refine_ls_restrained_S_all 1.031
_refine_ls_R_factor_all 0.0858
_refine_ls_R_factor_gt 0.0655
_refine_ls_shift/su_max 0.001
_refine_ls_shift/su_mean 0.000
_refine_ls_structure_factor_coef Fsqd
_refine_ls_weighting_details 'w=1/[\s^2^(Fo^2^)+(0.0915P)^2^+0.3471P] where P=(Fo^2^+2Fc^2^)/3'
_refine_ls_weighting_scheme calc
_refine_ls_wR_factor_gt 0.1714
_refine_ls_wR_factor_ref 0.1980
_reflns_Friedel_coverage 0.000
_reflns_number_gt 4796
_reflns_number_total 6613
_reflns_threshold_expression 'I > 2\s(I)'
_cod_data_source_file d4nj02968b3.cif
_cod_data_source_block pqj-9
_cod_depositor_comments 'Adding full bibliography for 7063434.cif.'
_cod_database_code 7063434
_shelx_shelxl_version_number 2018/3
_shelx_space_group_comment
;
The symmetry employed for this shelxl refinement is uniquely defined
by the following loop, which should always be used as a source of
symmetry information in preference to the above space-group names.
They are only intended as comments.
;
_olex2_refinement_description
;
1. Fixed Uiso
 At 1.2 times of:
  All C(H) groups, All C(H,H) groups
 At 1.5 times of:
  All C(H,H,H) groups
2.a Ternary CH refined with riding coordinates:
 C7(H7), C11(H11), C40(H40)
2.b Secondary CH2 refined with riding coordinates:
 C8(H8A,H8B), C12(H12A,H12B), C13(H13A,H13B), C32(H32A,H32B)
2.c Aromatic/amide H refined with riding coordinates:
 C2(H2A), C4(H4), C5(H5), C15(H15), C16(H16), C17(H17), C18(H18), C19(H19),
 C21(H21), C22(H22), C23(H23), C24(H24), C25(H25), C27(H27), C28(H28), C29(H29),
  C30(H30), C31(H31), C34(H34), C35(H35), C36(H36), C37(H37), C38(H38)
2.d Idealised Me refined as rotating group:
 C39(H39A,H39B,H39C), C41(H41A,H41B,H41C)
;
_olex2_submission_special_instructions 'No special instructions were received'
_oxdiff_exptl_absorpt_empirical_details
;
Empirical correction (ABSPACK) includes:
- Absorption correction using spherical harmonics
- Frame scaling
- Detector area scaling
;
_oxdiff_exptl_absorpt_empirical_full_max 1.502
_oxdiff_exptl_absorpt_empirical_full_min 0.580

loop_
_space_group_symop_operation_xyz
'x, y, z'
'-x, -y, -z'

loop_
_atom_site_label
_atom_site_type_symbol
_atom_site_fract_x
_atom_site_fract_y
_atom_site_fract_z
_atom_site_U_iso_or_equiv
_atom_site_adp_type
_atom_site_occupancy
_atom_site_site_symmetry_order
_atom_site_calc_flag
_atom_site_refinement_flags_posn
_atom_site_refinement_flags_adp
_atom_site_refinement_flags_occupancy
_atom_site_disorder_assembly
_atom_site_disorder_group
P1 P 0.80797(6) 0.17638(6) 0.64354(5) 0.0411(2) Uani 1 1 d . . . . .
O1 O 0.76804(18) 0.02799(18) 0.59819(15) 0.0544(5) Uani 1 1 d . . . . .
N1 N 0.65981(19) 0.45498(19) 0.59892(15) 0.0408(5) Uani 1 1 d . . . . .
N2 N 0.5270(2) 0.0887(2) 0.62091(17) 0.0472(5) Uani 1 1 d . . . . .
H2 H 0.580(3) 0.044(3) 0.626(2) 0.055(8) Uiso 1 1 d . . . . .
C1 C 0.6768(2) 0.3021(2) 0.41398(19) 0.0427(6) Uani 1 1 d . . . . .
C2 C 0.6878(3) 0.2471(3) 0.3175(2) 0.0536(7) Uani 1 1 d . . . . .
H2A H 0.769575 0.249792 0.301304 0.064 Uiso 1 1 calc R U . . .
C3 C 0.5828(3) 0.1886(3) 0.2449(2) 0.0607(8) Uani 1 1 d . . . . .
C4 C 0.4640(3) 0.1837(3) 0.2705(2) 0.0625(8) Uani 1 1 d . . . . .
H4 H 0.390457 0.141510 0.222609 0.075 Uiso 1 1 calc R U . . .
C5 C 0.4520(3) 0.2393(3) 0.3647(2) 0.0522(7) Uani 1 1 d . . . . .
H5 H 0.369849 0.234960 0.380578 0.063 Uiso 1 1 calc R U . . .
C6 C 0.5570(2) 0.3017(2) 0.43699(18) 0.0421(6) Uani 1 1 d . . . . .
C7 C 0.5396(2) 0.3652(2) 0.53921(18) 0.0404(5) Uani 1 1 d . . . . .
H7 H 0.479833 0.419440 0.541012 0.048 Uiso 1 1 calc R U . . .
C8 C 0.4800(2) 0.2588(3) 0.57605(19) 0.0428(6) Uani 1 1 d . . . . .
H8A H 0.443085 0.299499 0.632814 0.051 Uiso 1 1 calc R U . . .
H8B H 0.410735 0.188098 0.526363 0.051 Uiso 1 1 calc R U . . .
C9 C 0.5766(2) 0.1979(2) 0.60187(17) 0.0386(5) Uani 1 1 d . . . . .
C10 C 0.7014(2) 0.2511(2) 0.60653(17) 0.0386(5) Uani 1 1 d . . . . .
C11 C 0.7524(2) 0.3789(2) 0.58947(18) 0.0395(5) Uani 1 1 d . . . . .
H11 H 0.829205 0.436256 0.638970 0.047 Uiso 1 1 calc R U . . .
C12 C 0.7901(2) 0.3575(3) 0.49168(19) 0.0463(6) Uani 1 1 d . . . . .
H12A H 0.841807 0.443457 0.493147 0.056 Uiso 1 1 calc R U . . .
H12B H 0.842695 0.295562 0.477613 0.056 Uiso 1 1 calc R U . . .
C13 C 0.6462(3) 0.5234(3) 0.6977(2) 0.0491(6) Uani 1 1 d . . . . .
H13A H 0.633460 0.459312 0.728608 0.059 Uiso 1 1 calc R U . . .
H13B H 0.569581 0.553972 0.698085 0.059 Uiso 1 1 calc R U . . .
C14 C 0.7577(3) 0.6404(3) 0.7547(2) 0.0548(7) Uani 1 1 d . . . . .
C15 C 0.7734(4) 0.6894(4) 0.8539(3) 0.0787(10) Uani 1 1 d . . . . .
H15 H 0.715226 0.645409 0.882895 0.094 Uiso 1 1 calc R U . . .
C16 C 0.8694(5) 0.7980(5) 0.9099(3) 0.1067(15) Uani 1 1 d . . . . .
H16 H 0.877450 0.830123 0.977296 0.128 Uiso 1 1 calc R U . . .
C17 C 0.9544(5) 0.8610(5) 0.8691(4) 0.1091(17) Uani 1 1 d . . . . .
H17 H 1.022191 0.936694 0.908191 0.131 Uiso 1 1 calc R U . . .
C18 C 0.9423(4) 0.8150(4) 0.7704(3) 0.0892(12) Uani 1 1 d . . . . .
H18 H 1.001773 0.858809 0.742029 0.107 Uiso 1 1 calc R U . . .
C19 C 0.8430(3) 0.7047(3) 0.7138(3) 0.0639(8) Uani 1 1 d . . . . .
H19 H 0.833750 0.673456 0.646455 0.077 Uiso 1 1 calc R U . . .
C20 C 0.9621(2) 0.2461(3) 0.6204(2) 0.0459(6) Uani 1 1 d . . . . .
C21 C 1.0426(3) 0.3698(3) 0.6783(3) 0.0619(8) Uani 1 1 d . . . . .
H21 H 1.020239 0.422176 0.735646 0.074 Uiso 1 1 calc R U . . .
C22 C 1.1565(3) 0.4173(4) 0.6521(3) 0.0822(12) Uani 1 1 d . . . . .
H22 H 1.212505 0.502361 0.691412 0.099 Uiso 1 1 calc R U . . .
C23 C 1.1876(4) 0.3404(5) 0.5688(4) 0.0870(13) Uani 1 1 d . . . . .
H23 H 1.263938 0.374529 0.549695 0.104 Uiso 1 1 calc R U . . .
C24 C 1.1119(4) 0.2176(4) 0.5138(3) 0.0814(12) Uani 1 1 d . . . . .
H24 H 1.136694 0.164252 0.457963 0.098 Uiso 1 1 calc R U . . .
C25 C 0.9982(3) 0.1696(3) 0.5388(2) 0.0621(8) Uani 1 1 d . . . . .
H25 H 0.944245 0.083359 0.499561 0.075 Uiso 1 1 calc R U . . .
C26 C 0.8244(2) 0.2316(3) 0.7717(2) 0.0477(6) Uani 1 1 d . . . . .
C27 C 0.8287(3) 0.3588(4) 0.8318(2) 0.0650(8) Uani 1 1 d . . . . .
H27 H 0.820155 0.421571 0.806063 0.078 Uiso 1 1 calc R U . . .
C28 C 0.8454(4) 0.3957(5) 0.9296(3) 0.0885(12) Uani 1 1 d . . . . .
H28 H 0.849060 0.483868 0.970477 0.106 Uiso 1 1 calc R U . . .
C29 C 0.8565(5) 0.3055(6) 0.9677(3) 0.1045(15) Uani 1 1 d . . . . .
H29 H 0.868681 0.331042 1.034745 0.125 Uiso 1 1 calc R U . . .
C30 C 0.8501(4) 0.1797(6) 0.9089(3) 0.0997(14) Uani 1 1 d . . . . .
H30 H 0.855940 0.117009 0.935410 0.120 Uiso 1 1 calc R U . . .
C31 C 0.8351(3) 0.1405(4) 0.8110(3) 0.0685(9) Uani 1 1 d . . . . .
H31 H 0.832223 0.052199 0.770943 0.082 Uiso 1 1 calc R U . . .
C32 C 0.3987(3) 0.0485(3) 0.6363(2) 0.0515(7) Uani 1 1 d . . . . .
H32A H 0.381487 -0.041231 0.637326 0.062 Uiso 1 1 calc R U . . .
H32B H 0.340199 0.041588 0.581816 0.062 Uiso 1 1 calc R U . . .
C33 C 0.3703(3) 0.1412(3) 0.7272(2) 0.0548(7) Uani 1 1 d . . . . .
C34 C 0.4630(4) 0.2188(4) 0.8062(3) 0.0758(10) Uani 1 1 d . . . . .
H34 H 0.547554 0.214785 0.803722 0.091 Uiso 1 1 calc R U . . .
C35 C 0.4351(6) 0.3019(5) 0.8884(3) 0.1110(16) Uani 1 1 d . . . . .
H35 H 0.500156 0.355506 0.942101 0.133 Uiso 1 1 calc R U . . .
C36 C 0.3127(7) 0.3070(6) 0.8927(4) 0.131(2) Uani 1 1 d . . . . .
H36 H 0.293122 0.363757 0.949645 0.157 Uiso 1 1 calc R U . . .
C37 C 0.2193(6) 0.2311(7) 0.8157(4) 0.124(2) Uani 1 1 d . . . . .
H37 H 0.134829 0.235070 0.818743 0.149 Uiso 1 1 calc R U . . .
C38 C 0.2485(4) 0.1484(5) 0.7332(3) 0.0881(13) Uani 1 1 d . . . . .
H38 H 0.183177 0.095498 0.679599 0.106 Uiso 1 1 calc R U . . .
C39 C 0.5802(5) 0.2311(5) 0.0967(3) 0.1137(17) Uani 1 1 d . . . . .
H39A H 0.497727 0.247976 0.102789 0.171 Uiso 1 1 calc R U . . .
H39B H 0.587243 0.194081 0.029180 0.171 Uiso 1 1 calc R U . . .
H39C H 0.647804 0.314674 0.130050 0.171 Uiso 1 1 calc R U . . .
C40 C 0.5921(4) 0.1337(4) 0.1397(3) 0.0844(11) Uani 1 1 d . . . . .
H40 H 0.513334 0.057639 0.109202 0.101 Uiso 1 1 calc R U . . .
C41 C 0.6948(5) 0.0747(5) 0.1150(3) 0.1123(17) Uani 1 1 d . . . . .
H41A H 0.775999 0.144576 0.139237 0.168 Uiso 1 1 calc R U . . .
H41B H 0.684374 0.030078 0.045541 0.168 Uiso 1 1 calc R U . . .
H41C H 0.693113 0.009676 0.143424 0.168 Uiso 1 1 calc R U . . .

loop_
_atom_site_aniso_label
_atom_site_aniso_U_11
_atom_site_aniso_U_22
_atom_site_aniso_U_33
_atom_site_aniso_U_23
_atom_site_aniso_U_13
_atom_site_aniso_U_12
P1 0.0421(4) 0.0415(4) 0.0492(4) 0.0248(3) 0.0096(3) 0.0175(3)
O1 0.0547(11) 0.0424(10) 0.0740(14) 0.0283(9) 0.0101(9) 0.0200(9)
N1 0.0420(11) 0.0380(10) 0.0478(12) 0.0211(9) 0.0090(9) 0.0144(9)
N2 0.0473(13) 0.0447(12) 0.0624(15) 0.0324(11) 0.0159(11) 0.0167(10)
C1 0.0473(14) 0.0423(13) 0.0507(15) 0.0296(11) 0.0110(11) 0.0160(11)
C2 0.0640(18) 0.0593(17) 0.0561(17) 0.0351(14) 0.0218(14) 0.0283(14)
C3 0.083(2) 0.0625(18) 0.0503(17) 0.0317(14) 0.0097(15) 0.0303(16)
C4 0.068(2) 0.070(2) 0.0544(18) 0.0288(15) 0.0000(14) 0.0247(16)
C5 0.0490(15) 0.0603(17) 0.0571(17) 0.0330(14) 0.0046(12) 0.0189(13)
C6 0.0474(14) 0.0424(13) 0.0479(14) 0.0279(11) 0.0086(11) 0.0172(11)
C7 0.0387(13) 0.0429(13) 0.0494(14) 0.0262(11) 0.0086(10) 0.0163(10)
C8 0.0386(13) 0.0463(14) 0.0516(15) 0.0275(12) 0.0098(11) 0.0131(11)
C9 0.0448(13) 0.0380(12) 0.0379(12) 0.0195(10) 0.0092(10) 0.0133(10)
C10 0.0405(13) 0.0376(12) 0.0425(13) 0.0211(10) 0.0058(10) 0.0116(10)
C11 0.0374(12) 0.0396(12) 0.0486(14) 0.0246(11) 0.0073(10) 0.0124(10)
C12 0.0432(14) 0.0525(15) 0.0581(16) 0.0341(13) 0.0170(12) 0.0185(12)
C13 0.0586(17) 0.0437(14) 0.0528(16) 0.0227(12) 0.0133(13) 0.0220(13)
C14 0.0659(19) 0.0448(14) 0.0545(17) 0.0156(13) -0.0005(14) 0.0265(14)
C15 0.097(3) 0.072(2) 0.057(2) 0.0134(17) 0.0017(18) 0.029(2)
C16 0.121(4) 0.094(3) 0.069(3) 0.000(2) -0.007(3) 0.025(3)
C17 0.098(3) 0.076(3) 0.097(4) -0.014(3) -0.028(3) 0.015(2)
C18 0.072(2) 0.063(2) 0.109(3) 0.019(2) -0.003(2) 0.0085(18)
C19 0.0610(19) 0.0501(16) 0.069(2) 0.0173(15) -0.0043(15) 0.0111(14)
C20 0.0418(14) 0.0537(15) 0.0585(16) 0.0324(13) 0.0148(12) 0.0248(12)
C21 0.0517(17) 0.0642(19) 0.075(2) 0.0357(17) 0.0096(15) 0.0130(15)
C22 0.052(2) 0.078(2) 0.129(4) 0.063(3) 0.007(2) 0.0094(18)
C23 0.057(2) 0.109(3) 0.150(4) 0.094(3) 0.050(2) 0.045(2)
C24 0.082(3) 0.092(3) 0.122(3) 0.072(3) 0.060(2) 0.059(2)
C25 0.0635(19) 0.0657(19) 0.081(2) 0.0418(17) 0.0268(16) 0.0364(16)
C26 0.0418(14) 0.0613(16) 0.0520(16) 0.0321(13) 0.0101(11) 0.0204(12)
C27 0.070(2) 0.080(2) 0.0520(18) 0.0271(16) 0.0080(15) 0.0334(17)
C28 0.088(3) 0.114(3) 0.055(2) 0.017(2) 0.0115(19) 0.040(2)
C29 0.108(3) 0.157(5) 0.055(2) 0.051(3) 0.012(2) 0.037(3)
C30 0.109(3) 0.141(4) 0.082(3) 0.080(3) 0.016(2) 0.037(3)
C31 0.068(2) 0.086(2) 0.073(2) 0.0545(19) 0.0099(16) 0.0235(17)
C32 0.0497(15) 0.0476(15) 0.0599(17) 0.0303(13) 0.0109(13) 0.0045(12)
C33 0.0556(17) 0.0689(18) 0.0599(18) 0.0440(15) 0.0199(14) 0.0213(14)
C34 0.077(2) 0.089(3) 0.061(2) 0.0273(19) 0.0178(18) 0.027(2)
C35 0.143(5) 0.129(4) 0.064(3) 0.030(3) 0.027(3) 0.056(4)
C36 0.196(7) 0.175(6) 0.086(4) 0.069(4) 0.074(4) 0.126(5)
C37 0.123(4) 0.218(6) 0.110(4) 0.100(4) 0.070(4) 0.118(5)
C38 0.070(2) 0.149(4) 0.081(3) 0.069(3) 0.030(2) 0.053(2)
C39 0.167(5) 0.148(4) 0.070(3) 0.072(3) 0.031(3) 0.076(4)
C40 0.112(3) 0.104(3) 0.051(2) 0.034(2) 0.0184(19) 0.049(3)
C41 0.144(4) 0.159(5) 0.066(3) 0.048(3) 0.038(3) 0.088(4)

loop_
_atom_type_symbol
_atom_type_description
_atom_type_scat_dispersion_real
_atom_type_scat_dispersion_imag
_atom_type_scat_source
C C 0.0181 0.0091 'International Tables Vol C Tables 4.2.6.8 and 6.1.1.4'
H H 0.0000 0.0000 'International Tables Vol C Tables 4.2.6.8 and 6.1.1.4'
N N 0.0311 0.0180 'International Tables Vol C Tables 4.2.6.8 and 6.1.1.4'
O O 0.0492 0.0322 'International Tables Vol C Tables 4.2.6.8 and 6.1.1.4'
P P 0.2955 0.4335 'International Tables Vol C Tables 4.2.6.8 and 6.1.1.4'

loop_
_geom_angle_atom_site_label_1
_geom_angle_atom_site_label_2
_geom_angle_atom_site_label_3
_geom_angle
_geom_angle_site_symmetry_1
_geom_angle_site_symmetry_3
_geom_angle_publ_flag
O1 P1 C10 114.36(11) . . ?
O1 P1 C20 111.49(12) . . ?
O1 P1 C26 109.75(12) . . ?
C10 P1 C20 107.28(11) . . ?
C10 P1 C26 107.69(12) . . ?
C26 P1 C20 105.85(13) . . ?
C7 N1 C11 108.42(19) . . ?
C7 N1 C13 112.2(2) . . ?
C13 N1 C11 113.15(19) . . ?
C9 N2 H2 115(2) . . ?
C9 N2 C32 124.3(2) . . ?
C32 N2 H2 120.2(19) . . ?
C2 C1 C12 121.5(2) . . ?
C6 C1 C2 118.6(2) . . ?
C6 C1 C12 119.9(2) . . ?
C1 C2 H2A 118.9 . . ?
C3 C2 C1 122.2(3) . . ?
C3 C2 H2A 118.9 . . ?
C2 C3 C40 123.3(3) . . ?
C4 C3 C2 117.8(3) . . ?
C4 C3 C40 118.9(3) . . ?
C3 C4 H4 119.7 . . ?
C5 C4 C3 120.7(3) . . ?
C5 C4 H4 119.7 . . ?
C4 C5 H5 119.2 . . ?
C4 C5 C6 121.5(3) . . ?
C6 C5 H5 119.2 . . ?
C1 C6 C7 121.1(2) . . ?
C5 C6 C1 119.1(2) . . ?
C5 C6 C7 119.7(2) . . ?
N1 C7 C6 110.3(2) . . ?
N1 C7 H7 107.8 . . ?
N1 C7 C8 111.93(19) . . ?
C6 C7 H7 107.8 . . ?
C6 C7 C8 110.9(2) . . ?
C8 C7 H7 107.8 . . ?
C7 C8 H8A 109.3 . . ?
C7 C8 H8B 109.3 . . ?
H8A C8 H8B 108.0 . . ?
C9 C8 C7 111.4(2) . . ?
C9 C8 H8A 109.3 . . ?
C9 C8 H8B 109.3 . . ?
N2 C9 C8 114.5(2) . . ?
C10 C9 N2 124.3(2) . . ?
C10 C9 C8 121.2(2) . . ?
C9 C10 P1 117.53(17) . . ?
C9 C10 C11 121.9(2) . . ?
C11 C10 P1 120.33(17) . . ?
N1 C11 C10 112.03(19) . . ?
N1 C11 H11 107.8 . . ?
N1 C11 C12 105.89(18) . . ?
C10 C11 H11 107.8 . . ?
C12 C11 C10 115.1(2) . . ?
C12 C11 H11 107.8 . . ?
C1 C12 C11 112.1(2) . . ?
C1 C12 H12A 109.2 . . ?
C1 C12 H12B 109.2 . . ?
C11 C12 H12A 109.2 . . ?
C11 C12 H12B 109.2 . . ?
H12A C12 H12B 107.9 . . ?
N1 C13 H13A 108.8 . . ?
N1 C13 H13B 108.8 . . ?
N1 C13 C14 113.6(2) . . ?
H13A C13 H13B 107.7 . . ?
C14 C13 H13A 108.8 . . ?
C14 C13 H13B 108.8 . . ?
C15 C14 C13 118.7(3) . . ?
C19 C14 C13 122.9(3) . . ?
C19 C14 C15 118.4(3) . . ?
C14 C15 H15 119.1 . . ?
C16 C15 C14 121.8(4) . . ?
C16 C15 H15 119.1 . . ?
C15 C16 H16 120.2 . . ?
C15 C16 C17 119.6(5) . . ?
C17 C16 H16 120.2 . . ?
C16 C17 H17 119.8 . . ?
C16 C17 C18 120.4(4) . . ?
C18 C17 H17 119.8 . . ?
C17 C18 H18 120.3 . . ?
C19 C18 C17 119.4(4) . . ?
C19 C18 H18 120.3 . . ?
C14 C19 C18 120.4(4) . . ?
C14 C19 H19 119.8 . . ?
C18 C19 H19 119.8 . . ?
C21 C20 P1 123.9(2) . . ?
C21 C20 C25 119.3(3) . . ?
C25 C20 P1 116.7(2) . . ?
C20 C21 H21 120.2 . . ?
C20 C21 C22 119.6(3) . . ?
C22 C21 H21 120.2 . . ?
C21 C22 H22 120.2 . . ?
C23 C22 C21 119.5(4) . . ?
C23 C22 H22 120.2 . . ?
C22 C23 H23 119.4 . . ?
C24 C23 C22 121.2(3) . . ?
C24 C23 H23 119.4 . . ?
C23 C24 H24 120.1 . . ?
C23 C24 C25 119.7(4) . . ?
C25 C24 H24 120.1 . . ?
C20 C25 H25 119.8 . . ?
C24 C25 C20 120.5(3) . . ?
C24 C25 H25 119.8 . . ?
C27 C26 P1 123.5(2) . . ?
C27 C26 C31 118.8(3) . . ?
C31 C26 P1 117.7(2) . . ?
C26 C27 H27 119.7 . . ?
C26 C27 C28 120.6(3) . . ?
C28 C27 H27 119.7 . . ?
C27 C28 H28 119.9 . . ?
C29 C28 C27 120.3(4) . . ?
C29 C28 H28 119.9 . . ?
C28 C29 H29 120.3 . . ?
C30 C29 C28 119.5(4) . . ?
C30 C29 H29 120.3 . . ?
C29 C30 H30 119.2 . . ?
C29 C30 C31 121.5(4) . . ?
C31 C30 H30 119.2 . . ?
C26 C31 H31 120.3 . . ?
C30 C31 C26 119.4(4) . . ?
C30 C31 H31 120.3 . . ?
N2 C32 H32A 108.6 . . ?
N2 C32 H32B 108.6 . . ?
N2 C32 C33 114.6(2) . . ?
H32A C32 H32B 107.6 . . ?
C33 C32 H32A 108.6 . . ?
C33 C32 H32B 108.6 . . ?
C34 C33 C32 121.9(3) . . ?
C38 C33 C32 120.0(3) . . ?
C38 C33 C34 118.1(3) . . ?
C33 C34 H34 119.4 . . ?
C35 C34 C33 121.1(4) . . ?
C35 C34 H34 119.4 . . ?
C34 C35 H35 120.2 . . ?
C36 C35 C34 119.6(5) . . ?
C36 C35 H35 120.2 . . ?
C35 C36 H36 119.8 . . ?
C37 C36 C35 120.4(5) . . ?
C37 C36 H36 119.8 . . ?
C36 C37 H37 120.3 . . ?
C36 C37 C38 119.5(4) . . ?
C38 C37 H37 120.3 . . ?
C33 C38 C37 121.2(4) . . ?
C33 C38 H38 119.4 . . ?
C37 C38 H38 119.4 . . ?
H39A C39 H39B 109.5 . . ?
H39A C39 H39C 109.5 . . ?
H39B C39 H39C 109.5 . . ?
C40 C39 H39A 109.5 . . ?
C40 C39 H39B 109.5 . . ?
C40 C39 H39C 109.5 . . ?
C3 C40 H40 104.5 . . ?
C39 C40 C3 110.8(3) . . ?
C39 C40 H40 104.5 . . ?
C41 C40 C3 116.1(3) . . ?
C41 C40 C39 115.0(4) . . ?
C41 C40 H40 104.5 . . ?
C40 C41 H41A 109.5 . . ?
C40 C41 H41B 109.5 . . ?
C40 C41 H41C 109.5 . . ?
H41A C41 H41B 109.5 . . ?
H41A C41 H41C 109.5 . . ?
H41B C41 H41C 109.5 . . ?

loop_
_geom_bond_atom_site_label_1
_geom_bond_atom_site_label_2
_geom_bond_distance
_geom_bond_site_symmetry_2
_geom_bond_publ_flag
P1 O1 1.4921(19) . ?
P1 C10 1.782(2) . ?
P1 C20 1.811(3) . ?
P1 C26 1.810(3) . ?
N1 C7 1.459(3) . ?
N1 C11 1.472(3) . ?
N1 C13 1.462(3) . ?
N2 H2 0.88(3) . ?
N2 C9 1.365(3) . ?
N2 C32 1.442(3) . ?
C1 C2 1.404(4) . ?
C1 C6 1.393(3) . ?
C1 C12 1.500(4) . ?
C2 H2A 0.9500 . ?
C2 C3 1.392(4) . ?
C3 C4 1.389(5) . ?
C3 C40 1.520(4) . ?
C4 H4 0.9500 . ?
C4 C5 1.377(4) . ?
C5 H5 0.9500 . ?
C5 C6 1.389(4) . ?
C6 C7 1.513(3) . ?
C7 H7 1.0000 . ?
C7 C8 1.536(3) . ?
C8 H8A 0.9900 . ?
C8 H8B 0.9900 . ?
C8 C9 1.509(3) . ?
C9 C10 1.349(3) . ?
C10 C11 1.539(3) . ?
C11 H11 1.0000 . ?
C11 C12 1.531(3) . ?
C12 H12A 0.9900 . ?
C12 H12B 0.9900 . ?
C13 H13A 0.9900 . ?
C13 H13B 0.9900 . ?
C13 C14 1.496(4) . ?
C14 C15 1.395(4) . ?
C14 C19 1.374(5) . ?
C15 H15 0.9500 . ?
C15 C16 1.355(6) . ?
C16 H16 0.9500 . ?
C16 C17 1.363(7) . ?
C17 H17 0.9500 . ?
C17 C18 1.392(6) . ?
C18 H18 0.9500 . ?
C18 C19 1.385(5) . ?
C19 H19 0.9500 . ?
C20 C21 1.380(4) . ?
C20 C25 1.382(4) . ?
C21 H21 0.9500 . ?
C21 C22 1.389(5) . ?
C22 H22 0.9500 . ?
C22 C23 1.376(6) . ?
C23 H23 0.9500 . ?
C23 C24 1.346(6) . ?
C24 H24 0.9500 . ?
C24 C25 1.381(5) . ?
C25 H25 0.9500 . ?
C26 C27 1.379(4) . ?
C26 C31 1.394(4) . ?
C27 H27 0.9500 . ?
C27 C28 1.386(5) . ?
C28 H28 0.9500 . ?
C28 C29 1.373(6) . ?
C29 H29 0.9500 . ?
C29 C30 1.354(7) . ?
C30 H30 0.9500 . ?
C30 C31 1.385(5) . ?
C31 H31 0.9500 . ?
C32 H32A 0.9900 . ?
C32 H32B 0.9900 . ?
C32 C33 1.510(4) . ?
C33 C34 1.379(5) . ?
C33 C38 1.377(4) . ?
C34 H34 0.9500 . ?
C34 C35 1.374(5) . ?
C35 H35 0.9500 . ?
C35 C36 1.373(8) . ?
C36 H36 0.9500 . ?
C36 C37 1.362(8) . ?
C37 H37 0.9500 . ?
C37 C38 1.381(6) . ?
C38 H38 0.9500 . ?
C39 H39A 0.9800 . ?
C39 H39B 0.9800 . ?
C39 H39C 0.9800 . ?
C39 C40 1.502(5) . ?
C40 H40 1.0000 . ?
C40 C41 1.456(6) . ?
C41 H41A 0.9800 . ?
C41 H41B 0.9800 . ?
C41 H41C 0.9800 . ?

loop_
_geom_torsion_atom_site_label_1
_geom_torsion_atom_site_label_2
_geom_torsion_atom_site_label_3
_geom_torsion_atom_site_label_4
_geom_torsion
_geom_torsion_site_symmetry_1
_geom_torsion_site_symmetry_2
_geom_torsion_site_symmetry_3
_geom_torsion_site_symmetry_4
_geom_torsion_publ_flag
P1 C10 C11 N1 -156.21(17) . . . . ?
P1 C10 C11 C12 82.7(2) . . . . ?
P1 C20 C21 C22 -176.9(2) . . . . ?
P1 C20 C25 C24 177.3(2) . . . . ?
P1 C26 C27 C28 -178.0(3) . . . . ?
P1 C26 C31 C30 178.9(3) . . . . ?
O1 P1 C10 C9 44.7(2) . . . . ?
O1 P1 C10 C11 -140.53(19) . . . . ?
O1 P1 C20 C21 -155.1(2) . . . . ?
O1 P1 C20 C25 25.9(2) . . . . ?
O1 P1 C26 C27 -163.1(2) . . . . ?
O1 P1 C26 C31 17.9(3) . . . . ?
N1 C7 C8 C9 -45.6(3) . . . . ?
N1 C11 C12 C1 -50.6(3) . . . . ?
N1 C13 C14 C15 -161.6(2) . . . . ?
N1 C13 C14 C19 20.8(4) . . . . ?
N2 C9 C10 P1 -2.0(3) . . . . ?
N2 C9 C10 C11 -176.7(2) . . . . ?
N2 C32 C33 C34 -27.5(4) . . . . ?
N2 C32 C33 C38 153.4(3) . . . . ?
C1 C2 C3 C4 -1.2(4) . . . . ?
C1 C2 C3 C40 177.2(3) . . . . ?
C1 C6 C7 N1 17.1(3) . . . . ?
C1 C6 C7 C8 -107.5(2) . . . . ?
C2 C1 C6 C5 4.2(3) . . . . ?
C2 C1 C6 C7 -177.1(2) . . . . ?
C2 C1 C12 C11 -165.5(2) . . . . ?
C2 C3 C4 C5 2.3(4) . . . . ?
C2 C3 C40 C39 -99.7(4) . . . . ?
C2 C3 C40 C41 33.8(5) . . . . ?
C3 C4 C5 C6 -0.2(4) . . . . ?
C4 C3 C40 C39 78.7(5) . . . . ?
C4 C3 C40 C41 -147.8(4) . . . . ?
C4 C5 C6 C1 -3.2(4) . . . . ?
C4 C5 C6 C7 178.1(2) . . . . ?
C5 C6 C7 N1 -164.2(2) . . . . ?
C5 C6 C7 C8 71.2(3) . . . . ?
C6 C1 C2 C3 -2.1(4) . . . . ?
C6 C1 C12 C11 13.0(3) . . . . ?
C6 C7 C8 C9 78.1(3) . . . . ?
C7 N1 C11 C10 -51.5(3) . . . . ?
C7 N1 C11 C12 74.8(2) . . . . ?
C7 N1 C13 C14 -165.0(2) . . . . ?
C7 C8 C9 N2 -170.2(2) . . . . ?
C7 C8 C9 C10 10.7(3) . . . . ?
C8 C9 C10 P1 176.90(18) . . . . ?
C8 C9 C10 C11 2.2(4) . . . . ?
C9 N2 C32 C33 -68.3(3) . . . . ?
C9 C10 C11 N1 18.3(3) . . . . ?
C9 C10 C11 C12 -102.8(3) . . . . ?
C10 P1 C20 C21 79.0(3) . . . . ?
C10 P1 C20 C25 -100.0(2) . . . . ?
C10 P1 C26 C27 -38.1(3) . . . . ?
C10 P1 C26 C31 143.0(2) . . . . ?
C10 C11 C12 C1 73.7(3) . . . . ?
C11 N1 C7 C6 -56.9(2) . . . . ?
C11 N1 C7 C8 67.0(2) . . . . ?
C11 N1 C13 C14 71.9(3) . . . . ?
C12 C1 C2 C3 176.4(2) . . . . ?
C12 C1 C6 C5 -174.3(2) . . . . ?
C12 C1 C6 C7 4.4(3) . . . . ?
C13 N1 C7 C6 177.37(18) . . . . ?
C13 N1 C7 C8 -58.7(2) . . . . ?
C13 N1 C11 C10 73.6(3) . . . . ?
C13 N1 C11 C12 -160.1(2) . . . . ?
C13 C14 C15 C16 -177.5(4) . . . . ?
C13 C14 C19 C18 178.1(3) . . . . ?
C14 C15 C16 C17 -0.8(7) . . . . ?
C15 C14 C19 C18 0.4(5) . . . . ?
C15 C16 C17 C18 0.5(8) . . . . ?
C16 C17 C18 C19 0.2(7) . . . . ?
C17 C18 C19 C14 -0.7(6) . . . . ?
C19 C14 C15 C16 0.3(5) . . . . ?
C20 P1 C10 C9 168.9(2) . . . . ?
C20 P1 C10 C11 -16.3(2) . . . . ?
C20 P1 C26 C27 76.4(3) . . . . ?
C20 P1 C26 C31 -102.5(2) . . . . ?
C20 C21 C22 C23 0.0(5) . . . . ?
C21 C20 C25 C24 -1.7(4) . . . . ?
C21 C22 C23 C24 -2.5(6) . . . . ?
C22 C23 C24 C25 2.9(6) . . . . ?
C23 C24 C25 C20 -0.7(5) . . . . ?
C25 C20 C21 C22 2.0(4) . . . . ?
C26 P1 C10 C9 -77.5(2) . . . . ?
C26 P1 C10 C11 97.2(2) . . . . ?
C26 P1 C20 C21 -35.8(3) . . . . ?
C26 P1 C20 C25 145.2(2) . . . . ?
C26 C27 C28 C29 -0.7(6) . . . . ?
C27 C26 C31 C30 -0.2(5) . . . . ?
C27 C28 C29 C30 -0.5(7) . . . . ?
C28 C29 C30 C31 1.4(7) . . . . ?
C29 C30 C31 C26 -1.1(6) . . . . ?
C31 C26 C27 C28 1.0(5) . . . . ?
C32 N2 C9 C8 -13.1(4) . . . . ?
C32 N2 C9 C10 165.9(3) . . . . ?
C32 C33 C34 C35 -179.5(3) . . . . ?
C32 C33 C38 C37 179.2(4) . . . . ?
C33 C34 C35 C36 0.7(7) . . . . ?
C34 C33 C38 C37 0.2(6) . . . . ?
C34 C35 C36 C37 -0.5(9) . . . . ?
C35 C36 C37 C38 0.2(9) . . . . ?
C36 C37 C38 C33 -0.1(8) . . . . ?
C38 C33 C34 C35 -0.5(6) . . . . ?
C40 C3 C4 C5 -176.2(3) . . . . ?
